data_4081892
loop_
_publ_author_name
'Adams, Richard D.'
'Rassolov, Vitaly'
'Zhang, Qiang'

_publ_section_title
;
 Unsaturated Triosmium Carbonyl Cluster Complexes with Bridging Aryl
 Ligands: Structures, Bonding, and Transformations
;
_journal_issue 21
_journal_name_full Organometallics
_journal_page_first 6368
_journal_paper_doi 10.1021/om4007399
_journal_volume 32
_journal_year 2013
_chemical_formula_sum 'C45 H26 Au Cl2 O10 Os3 P'
_chemical_formula_weight 1596.09
_chemical_name_systematic
; 
 ? 
;
_space_group_IT_number 2
_symmetry_cell_setting triclinic
_symmetry_space_group_name_Hall '-P 1'
_symmetry_space_group_name_H-M 'P -1'
_atom_sites_solution_hydrogens geom
_atom_sites_solution_primary direct
_atom_sites_solution_secondary difmap
_audit_creation_method SHELXL-97
_cell_angle_alpha 72.071(6)
_cell_angle_beta 73.087(6)
_cell_angle_gamma 68.724(5)
_cell_formula_units_Z 2
_cell_length_a 12.716(3)
_cell_length_b 13.105(3)
_cell_length_c 15.765(4)
_cell_measurement_reflns_used 3596
_cell_measurement_temperature 294(2)
_cell_measurement_theta_max 28.35
_cell_measurement_theta_min 2.06
_cell_volume 2281.1(10)
_computing_cell_refinement 'SAINT+  V6.45 (Bruker, 2003)'
_computing_data_collection 'SMART V5.632 (Bruker, 2005)'
_computing_data_reduction 'SAINT+  V6.45'
_computing_molecular_graphics 'SHELXTL V6.1 (Sheldrick, 2000)'
_computing_publication_material 'SHELXTL V6.1'
_computing_structure_refinement 'SHELXL-97 (Sheldrick, 1997)'
_computing_structure_solution 'SHELXS-97 (Sheldrick, 1990)'
_diffrn_ambient_temperature 294(2)
_diffrn_measured_fraction_theta_full 1.000
_diffrn_measured_fraction_theta_max 1.000
_diffrn_measurement_device_type 'Bruker SMART APEX CCD diffractometer'
_diffrn_measurement_method 'omega scans'
_diffrn_radiation_monochromator graphite
_diffrn_radiation_source 'fine-focus sealed tube'
_diffrn_radiation_type MoK\a
_diffrn_radiation_wavelength 0.71073
_diffrn_reflns_av_R_equivalents 0.0683
_diffrn_reflns_av_sigmaI/netI 0.0679
_diffrn_reflns_limit_h_max 15
_diffrn_reflns_limit_h_min -15
_diffrn_reflns_limit_k_max 15
_diffrn_reflns_limit_k_min -15
_diffrn_reflns_limit_l_max 18
_diffrn_reflns_limit_l_min -18
_diffrn_reflns_number 28109
_diffrn_reflns_theta_full 25.03
_diffrn_reflns_theta_max 25.03
_diffrn_reflns_theta_min 1.71
_diffrn_standards_decay_% <1
_exptl_absorpt_coefficient_mu 11.741
_exptl_absorpt_correction_T_max 1.000
_exptl_absorpt_correction_T_min 0.532
_exptl_absorpt_correction_type multi-scan
_exptl_absorpt_process_details '(SADABS, Bruker, 1997)'
_exptl_crystal_colour Black
_exptl_crystal_density_diffrn 2.324
_exptl_crystal_density_method 'not measured'
_exptl_crystal_description Block
_exptl_crystal_F_000 1464
_exptl_crystal_size_max 0.2
_exptl_crystal_size_mid 0.1
_exptl_crystal_size_min 0.1
_refine_diff_density_max 3.519
_refine_diff_density_min -1.400
_refine_diff_density_rms 0.208
_refine_ls_extinction_method none
_refine_ls_goodness_of_fit_ref 1.015
_refine_ls_hydrogen_treatment constr
_refine_ls_matrix_type full
_refine_ls_number_parameters 532
_refine_ls_number_reflns 8072
_refine_ls_number_restraints 0
_refine_ls_restrained_S_all 1.015
_refine_ls_R_factor_all 0.0979
_refine_ls_R_factor_gt 0.0586
_refine_ls_shift/su_max 0.000
_refine_ls_shift/su_mean 0.000
_refine_ls_structure_factor_coef Fsqd
_refine_ls_weighting_details 'calc w=1/[\s^2^(Fo^2^)+(0.0773P)^2^+3.6648P] where P=(Fo^2^+2Fc^2^)/3'
_refine_ls_weighting_scheme calc
_refine_ls_wR_factor_gt 0.1362
_refine_ls_wR_factor_ref 0.1568
_reflns_number_gt 5247
_reflns_number_total 8072
_reflns_threshold_expression >2sigma(I)
_cod_data_source_file om4007399_si_002.cif
_cod_data_source_block 7
_cod_depositor_comments
;
The following automatic conversions were performed:

'_symmetry_cell_setting' value 'Triclinic' changed to 'triclinic'
according to /home/saulius/struct/CIF-dictionaries/cif_core.dic
dictionary named 'cif_core.dic' version 2.4.2 from
2011-04-26.

'_exptl_absorpt_correction_type' value 'Multi-Scan'
changed to 'multi-scan' according to
/home/saulius/struct/CIF-dictionaries/cif_core.dic dictionary named
'cif_core.dic' version 2.4.2 from 2011-04-26.

Automatic conversion script
Id: cif_fix_values 1891 2012-01-12 08:04:46Z andrius 
;
_cod_original_cell_volume 2281.3(10)
_cod_original_sg_symbol_H-M P-1
_cod_database_code 4081892

loop_
_symmetry_equiv_pos_as_xyz
'x, y, z'
'-x, -y, -z'

loop_
_atom_site_label
_atom_site_type_symbol
_atom_site_fract_x
_atom_site_fract_y
_atom_site_fract_z
_atom_site_U_iso_or_equiv
_atom_site_adp_type
_atom_site_occupancy
_atom_site_symmetry_multiplicity
_atom_site_calc_flag
_atom_site_refinement_flags
Au1 Au 0.77648(5) 0.52550(5) 0.81687(4) 0.0591(2) Uani 1 1 d .
Os1 Os 0.85298(5) 0.39760(6) 0.68828(5) 0.0626(2) Uani 1 1 d .
Os2 Os 0.69621(5) 0.34283(5) 0.84590(5) 0.0578(2) Uani 1 1 d .
Os3 Os 0.92001(6) 0.17912(6) 0.81451(5) 0.0682(2) Uani 1 1 d .
P1 P 0.7599(3) 0.6754(3) 0.8742(3) 0.0543(10) Uani 1 1 d .
C11 C 0.9139(17) 0.3181(16) 0.5987(15) 0.091(6) Uani 1 1 d .
C12 C 0.8321(17) 0.541(2) 0.6073(16) 0.094(7) Uani 1 1 d .
C13 C 1.0046(15) 0.3941(17) 0.6918(13) 0.082(6) Uani 1 1 d .
C21 C 0.6383(13) 0.2172(14) 0.8907(12) 0.067(4) Uani 1 1 d .
C22 C 0.5536(14) 0.4483(13) 0.8747(12) 0.066(5) Uani 1 1 d .
C23 C 0.7294(14) 0.3226(15) 0.9569(16) 0.078(5) Uani 1 1 d .
C31 C 0.8727(15) 0.1044(15) 0.7463(14) 0.080(5) Uani 1 1 d .
C32 C 0.892(2) 0.0710(19) 0.924(2) 0.108(9) Uani 1 1 d .
C33 C 1.0804(18) 0.1113(19) 0.7638(16) 0.100(7) Uani 1 1 d .
C34 C 0.9675(16) 0.2617(17) 0.8785(15) 0.088(6) Uani 1 1 d .
C35 C 0.489(2) 0.7125(19) 0.6511(14) 0.106(7) Uani 1 1 d .
H35 H 0.4891 0.7803 0.6584 0.127 Uiso 1 1 calc R
C36 C 0.5755(16) 0.6139(16) 0.6752(13) 0.083(6) Uani 1 1 d .
H36 H 0.6346 0.6175 0.6966 0.100 Uiso 1 1 calc R
C37 C 0.5771(14) 0.5096(13) 0.6685(12) 0.066(4) Uani 1 1 d .
C38 C 0.4867(13) 0.5107(15) 0.6346(10) 0.064(4) Uani 1 1 d .
C39 C 0.3987(14) 0.6118(16) 0.6104(12) 0.073(5) Uani 1 1 d .
C40 C 0.4038(16) 0.7082(18) 0.6164(14) 0.087(6) Uani 1 1 d .
H40 H 0.3485 0.7746 0.5966 0.105 Uiso 1 1 calc R
C41 C 0.3096(16) 0.6061(17) 0.5715(12) 0.081(6) Uani 1 1 d .
H41 H 0.2558 0.6727 0.5497 0.097 Uiso 1 1 calc R
C42 C 0.3031(14) 0.511(2) 0.5664(11) 0.079(6) Uani 1 1 d .
H42 H 0.2422 0.5106 0.5453 0.094 Uiso 1 1 calc R
C43 C 0.3883(14) 0.4087(19) 0.5929(11) 0.072(5) Uani 1 1 d .
C44 C 0.4773(12) 0.4090(14) 0.6264(9) 0.054(4) Uani 1 1 d .
C45 C 0.5643(12) 0.3068(14) 0.6525(10) 0.056(4) Uani 1 1 d .
C46 C 0.6602(12) 0.3095(12) 0.6855(9) 0.052(4) Uani 1 1 d .
H46 H 0.7163 0.2421 0.7017 0.063 Uiso 1 1 calc R
C47 C 0.6712(14) 0.4074(15) 0.6935(13) 0.075(5) Uani 1 1 d .
C48 C 0.5581(15) 0.2069(16) 0.6467(13) 0.081(5) Uani 1 1 d .
H48 H 0.6135 0.1390 0.6632 0.097 Uiso 1 1 calc R
C49 C 0.4618(19) 0.212(2) 0.6139(14) 0.095(7) Uani 1 1 d .
H49 H 0.4556 0.1456 0.6099 0.114 Uiso 1 1 calc R
C50 C 0.3801(18) 0.308(2) 0.5887(12) 0.089(6) Uani 1 1 d .
H50 H 0.3188 0.3069 0.5686 0.106 Uiso 1 1 calc R
C51 C 0.8784(12) 0.7361(11) 0.8239(10) 0.052(4) Uani 1 1 d .
C52 C 0.9249(13) 0.7718(13) 0.8748(12) 0.064(4) Uani 1 1 d .
H52 H 0.8928 0.7686 0.9363 0.077 Uiso 1 1 calc R
C53 C 1.0210(14) 0.8133(13) 0.8342(15) 0.074(5) Uani 1 1 d .
H53 H 1.0531 0.8370 0.8678 0.088 Uiso 1 1 calc R
C54 C 1.0640(16) 0.8169(15) 0.7448(17) 0.085(6) Uani 1 1 d .
H54 H 1.1256 0.8459 0.7170 0.102 Uiso 1 1 calc R
C55 C 1.0222(17) 0.7807(17) 0.6930(14) 0.089(6) Uani 1 1 d .
H55 H 1.0537 0.7855 0.6313 0.107 Uiso 1 1 calc R
C56 C 0.9294(14) 0.7355(14) 0.7359(12) 0.068(5) Uani 1 1 d .
H56 H 0.9030 0.7050 0.7031 0.082 Uiso 1 1 calc R
C57 C 0.6293(12) 0.7926(12) 0.8571(10) 0.050(4) Uani 1 1 d .
C58 C 0.6212(15) 0.9030(14) 0.8480(13) 0.075(5) Uani 1 1 d .
H58 H 0.6865 0.9218 0.8445 0.090 Uiso 1 1 calc R
C59 C 0.5177(16) 0.9854(14) 0.8442(14) 0.085(6) Uani 1 1 d .
H59 H 0.5113 1.0577 0.8461 0.102 Uiso 1 1 calc R
C60 C 0.4248(16) 0.9635(18) 0.8377(14) 0.089(6) Uani 1 1 d .
H60 H 0.3565 1.0213 0.8311 0.107 Uiso 1 1 calc R
C61 C 0.4318(16) 0.8531(18) 0.8411(15) 0.095(6) Uani 1 1 d .
H61 H 0.3697 0.8377 0.8336 0.113 Uiso 1 1 calc R
C62 C 0.5349(14) 0.7646(15) 0.8562(13) 0.077(5) Uani 1 1 d .
H62 H 0.5386 0.6899 0.8653 0.092 Uiso 1 1 calc R
C63 C 0.7557(13) 0.6355(12) 0.9967(10) 0.051(4) Uani 1 1 d .
C64 C 0.8285(15) 0.5348(13) 1.0326(13) 0.074(5) Uani 1 1 d .
H64 H 0.8776 0.4869 0.9950 0.089 Uiso 1 1 calc R
C65 C 0.8294(14) 0.5043(15) 1.1240(12) 0.072(5) Uani 1 1 d .
H65 H 0.8795 0.4359 1.1475 0.087 Uiso 1 1 calc R
C66 C 0.7571(16) 0.5733(16) 1.1815(13) 0.083(6) Uani 1 1 d .
H66 H 0.7571 0.5522 1.2435 0.099 Uiso 1 1 calc R
C67 C 0.6867(16) 0.6722(17) 1.1450(13) 0.088(6) Uani 1 1 d .
H67 H 0.6382 0.7201 1.1828 0.106 Uiso 1 1 calc R
C68 C 0.6839(14) 0.7049(15) 1.0537(12) 0.072(5) Uani 1 1 d .
H68 H 0.6337 0.7736 1.0307 0.086 Uiso 1 1 calc R
O11 O 0.9476(12) 0.2721(13) 0.5377(11) 0.117(5) Uani 1 1 d .
O12 O 0.8329(14) 0.6279(12) 0.5528(11) 0.108(5) Uani 1 1 d .
O13 O 1.0920(13) 0.3972(15) 0.6896(12) 0.129(6) Uani 1 1 d .
O21 O 0.6060(11) 0.1417(10) 0.9157(9) 0.085(4) Uani 1 1 d .
O22 O 0.4627(11) 0.5095(10) 0.8991(10) 0.098(4) Uani 1 1 d .
O23 O 0.7449(12) 0.3045(12) 1.0302(10) 0.091(4) Uani 1 1 d .
O31 O 0.8513(15) 0.0567(13) 0.7112(14) 0.141(8) Uani 1 1 d .
O32 O 0.8755(16) 0.0027(16) 0.9890(14) 0.132(7) Uani 1 1 d .
O33 O 1.1724(13) 0.0714(19) 0.7321(15) 0.174(9) Uani 1 1 d .
O34 O 1.0026(12) 0.3018(12) 0.9106(10) 0.099(5) Uani 1 1 d .
C1S C 0.2561 0.0433 0.5345 0.355 Uani 1 1 d .
H1S1 H 0.2160 0.1046 0.5653 0.426 Uiso 1 1 calc R
H1S2 H 0.3044 -0.0181 0.5724 0.426 Uiso 1 1 calc R
Cl1S Cl 0.1597 -0.0010 0.5032 0.269 Uani 1 1 d .
Cl2S Cl 0.3347 0.0870 0.4267 0.451 Uani 1 1 d .

loop_
_atom_site_aniso_label
_atom_site_aniso_U_11
_atom_site_aniso_U_22
_atom_site_aniso_U_33
_atom_site_aniso_U_23
_atom_site_aniso_U_13
_atom_site_aniso_U_12
Au1 0.0620(4) 0.0530(4) 0.0719(4) -0.0226(3) -0.0172(3) -0.0184(3)
Os1 0.0531(4) 0.0702(5) 0.0725(5) -0.0326(4) -0.0112(3) -0.0152(3)
Os2 0.0496(3) 0.0496(4) 0.0768(5) -0.0212(3) -0.0086(3) -0.0156(3)
Os3 0.0533(4) 0.0651(5) 0.0923(6) -0.0330(4) -0.0250(4) -0.0040(3)
P1 0.058(2) 0.048(2) 0.062(3) -0.0186(19) -0.0155(19) -0.0156(19)
C11 0.080(13) 0.078(13) 0.102(16) -0.039(12) 0.006(11) -0.011(10)
C12 0.085(14) 0.106(17) 0.120(18) -0.053(15) 0.003(12) -0.059(13)
C13 0.049(10) 0.115(16) 0.085(13) -0.016(11) -0.016(9) -0.031(10)
C21 0.054(9) 0.052(10) 0.096(13) -0.011(9) -0.019(9) -0.019(8)
C22 0.061(10) 0.043(9) 0.093(13) -0.024(8) 0.004(9) -0.023(8)
C23 0.047(10) 0.063(11) 0.109(17) -0.016(11) -0.005(10) -0.013(8)
C31 0.064(11) 0.065(12) 0.119(16) -0.033(11) -0.051(11) 0.009(9)
C32 0.085(15) 0.067(14) 0.19(3) -0.064(16) -0.079(18) 0.029(12)
C33 0.075(14) 0.119(18) 0.119(18) -0.064(15) -0.038(13) 0.001(13)
C34 0.065(12) 0.085(14) 0.115(17) -0.045(13) -0.016(11) -0.008(10)
C35 0.114(18) 0.102(17) 0.091(16) -0.031(13) -0.041(14) 0.003(14)
C36 0.076(12) 0.086(14) 0.091(14) -0.016(11) -0.046(11) -0.008(11)
C37 0.073(11) 0.044(9) 0.079(12) -0.026(8) -0.024(9) 0.001(8)
C38 0.050(9) 0.084(13) 0.050(10) -0.011(9) -0.013(7) -0.011(9)
C39 0.053(10) 0.073(13) 0.073(12) -0.018(10) -0.015(9) 0.008(9)
C40 0.063(12) 0.079(14) 0.096(15) -0.024(12) -0.004(10) -0.001(10)
C41 0.069(12) 0.078(13) 0.055(11) 0.007(10) 0.010(9) -0.011(10)
C42 0.051(10) 0.130(18) 0.043(10) -0.001(11) -0.019(8) -0.022(12)
C43 0.052(10) 0.115(16) 0.044(10) -0.020(10) -0.009(8) -0.020(10)
C44 0.043(8) 0.070(11) 0.042(8) -0.011(7) 0.002(6) -0.019(8)
C45 0.045(8) 0.066(10) 0.057(10) -0.020(8) -0.014(7) -0.009(7)
C46 0.047(8) 0.047(9) 0.054(9) -0.016(7) -0.018(7) 0.005(7)
C47 0.059(10) 0.070(12) 0.094(14) -0.043(10) -0.026(9) 0.011(9)
C48 0.064(11) 0.080(13) 0.110(15) -0.036(11) -0.017(10) -0.024(10)
C49 0.093(15) 0.13(2) 0.091(15) -0.044(14) -0.002(12) -0.065(15)
C50 0.086(15) 0.126(19) 0.058(12) -0.004(12) -0.032(10) -0.037(14)
C51 0.052(9) 0.040(8) 0.063(10) -0.021(7) -0.008(7) -0.007(7)
C52 0.056(9) 0.054(10) 0.086(12) -0.023(9) -0.020(9) -0.009(8)
C53 0.056(10) 0.054(10) 0.114(16) -0.030(10) -0.021(10) -0.008(8)
C54 0.061(11) 0.064(12) 0.119(18) -0.012(12) -0.019(12) -0.013(9)
C55 0.085(14) 0.098(15) 0.071(13) -0.026(11) 0.010(11) -0.028(12)
C56 0.067(11) 0.074(11) 0.072(12) -0.023(9) -0.002(9) -0.035(9)
C57 0.054(9) 0.049(9) 0.055(9) -0.008(7) -0.030(7) -0.012(7)
C58 0.067(11) 0.056(11) 0.105(15) -0.014(10) -0.027(10) -0.019(9)
C59 0.082(13) 0.048(10) 0.135(18) -0.002(10) -0.063(12) -0.016(9)
C60 0.066(12) 0.085(14) 0.117(17) -0.012(12) -0.038(11) -0.015(11)
C61 0.063(12) 0.099(16) 0.138(19) -0.020(14) -0.043(12) -0.031(11)
C62 0.053(10) 0.061(11) 0.125(16) -0.035(10) -0.015(10) -0.019(8)
C63 0.062(9) 0.046(9) 0.052(9) -0.009(7) -0.013(7) -0.024(7)
C64 0.080(12) 0.040(9) 0.093(14) -0.021(9) -0.025(10) 0.003(8)
C65 0.066(11) 0.082(13) 0.058(11) -0.013(9) -0.024(9) -0.004(9)
C66 0.080(13) 0.085(14) 0.063(12) -0.014(10) 0.017(10) -0.030(11)
C67 0.080(13) 0.096(15) 0.059(12) -0.028(11) 0.008(10) -0.002(11)
C68 0.060(10) 0.077(12) 0.068(12) -0.026(9) -0.016(9) 0.002(9)
O11 0.099(11) 0.129(13) 0.130(13) -0.090(11) -0.024(9) 0.010(9)
O12 0.141(14) 0.077(10) 0.114(12) -0.016(9) -0.039(10) -0.035(10)
O13 0.075(10) 0.186(17) 0.143(14) -0.043(12) -0.011(9) -0.063(11)
O21 0.095(9) 0.063(8) 0.110(10) -0.009(7) -0.022(8) -0.046(7)
O22 0.075(9) 0.067(8) 0.143(13) -0.042(8) 0.000(8) -0.014(7)
O23 0.086(9) 0.100(10) 0.093(10) -0.019(9) -0.023(8) -0.034(8)
O31 0.153(15) 0.090(11) 0.23(2) -0.084(12) -0.129(15) 0.013(10)
O32 0.120(13) 0.103(13) 0.164(18) -0.006(12) -0.065(13) -0.017(11)
O33 0.059(10) 0.23(2) 0.24(2) -0.16(2) -0.010(12) 0.010(12)
O34 0.099(10) 0.100(11) 0.127(12) -0.043(9) -0.046(9) -0.031(8)
C1S 0.355 0.355 0.355 -0.081 -0.072 -0.107
Cl1S 0.269 0.269 0.269 -0.061 -0.054 -0.081
Cl2S 0.451 0.451 0.451 -0.102 -0.091 -0.135

loop_
_atom_type_symbol
_atom_type_description
_atom_type_scat_dispersion_real
_atom_type_scat_dispersion_imag
_atom_type_scat_source
C C 0.0033 0.0016 'International Tables Vol C Tables 4.2.6.8 and 6.1.1.4'
H H 0.0000 0.0000 'International Tables Vol C Tables 4.2.6.8 and 6.1.1.4'
O O 0.0106 0.0060 'International Tables Vol C Tables 4.2.6.8 and 6.1.1.4'
P P 0.1023 0.0942 'International Tables Vol C Tables 4.2.6.8 and 6.1.1.4'
Os Os -1.2165 7.6030 'International Tables Vol C Tables 4.2.6.8 and 6.1.1.4'
Au Au -2.0133 8.8022 'International Tables Vol C Tables 4.2.6.8 and 6.1.1.4'
Cl Cl 0.1484 0.1585 'International Tables Vol C Tables 4.2.6.8 and 6.1.1.4'

loop_
_geom_angle_atom_site_label_1
_geom_angle_atom_site_label_2
_geom_angle_atom_site_label_3
_geom_angle
P1 Au1 Os1 155.06(11)
P1 Au1 Os2 144.76(11)
Os1 Au1 Os2 60.01(3)
C11 Os1 C12 95.3(9)
C11 Os1 C13 90.9(9)
C12 Os1 C13 90.3(8)
C11 Os1 C47 93.4(8)
C12 Os1 C47 89.9(7)
C13 Os1 C47 175.6(7)
C11 Os1 Au1 175.1(6)
C12 Os1 Au1 82.1(6)
C13 Os1 Au1 84.9(6)
C47 Os1 Au1 90.8(4)
C11 Os1 Os2 124.1(6)
C12 Os1 Os2 124.9(6)
C13 Os1 Os2 121.8(6)
C47 Os1 Os2 54.9(5)
Au1 Os1 Os2 60.58(3)
C11 Os1 Os3 85.6(7)
C12 Os1 Os3 170.9(6)
C13 Os1 Os3 80.6(6)
C47 Os1 Os3 99.1(5)
Au1 Os1 Os3 96.27(4)
Os2 Os1 Os3 60.73(3)
C23 Os2 C22 91.9(8)
C23 Os2 C21 90.8(8)
C22 Os2 C21 94.9(7)
C23 Os2 C47 165.8(7)
C22 Os2 C47 86.6(7)
C21 Os2 C47 103.4(7)
C23 Os2 Os1 119.1(5)
C22 Os2 Os1 120.1(5)
C21 Os2 Os1 130.5(5)
C47 Os2 Os1 51.0(4)
C23 Os2 Au1 78.2(6)
C22 Os2 Au1 82.3(4)
C21 Os2 Au1 168.5(5)
C47 Os2 Au1 87.6(5)
Os1 Os2 Au1 59.41(2)
C23 Os2 Os3 83.8(5)
C22 Os2 Os3 175.6(6)
C21 Os2 Os3 85.5(5)
C47 Os2 Os3 97.5(4)
Os1 Os2 Os3 62.24(3)
Au1 Os2 Os3 96.51(3)
C32 Os3 C33 102.5(9)
C32 Os3 C31 90.9(9)
C33 Os3 C31 89.8(8)
C32 Os3 C34 91.8(9)
C33 Os3 C34 90.3(8)
C31 Os3 C34 177.1(8)
C32 Os3 Os2 95.7(6)
C33 Os3 Os2 161.3(7)
C31 Os3 Os2 94.3(5)
C34 Os3 Os2 84.7(5)
C32 Os3 Os1 152.7(6)
C33 Os3 Os1 104.7(7)
C31 Os3 Os1 92.0(5)
C34 Os3 Os1 85.2(6)
Os2 Os3 Os1 57.02(2)
C51 P1 C63 105.1(7)
C51 P1 C57 105.4(6)
C63 P1 C57 106.0(7)
C51 P1 Au1 114.1(5)
C63 P1 Au1 112.4(5)
C57 P1 Au1 113.1(5)
O11 C11 Os1 175.5(19)
O12 C12 Os1 172.2(19)
O13 C13 Os1 176(2)
O21 C21 Os2 178.4(17)
O22 C22 Os2 175.1(16)
O23 C23 Os2 174.7(17)
O31 C31 Os3 175.3(16)
O32 C32 Os3 178(2)
O33 C33 Os3 177.8(19)
O34 C34 Os3 174.0(18)
C40 C35 C36 119(2)
C35 C36 C37 122.6(19)
C36 C37 C38 115.5(15)
C36 C37 C47 120.9(16)
C38 C37 C47 123.5(15)
C37 C38 C39 121.5(18)
C37 C38 C44 120.9(15)
C39 C38 C44 117.5(16)
C40 C39 C38 119.9(19)
C40 C39 C41 122.0(18)
C38 C39 C41 117.9(18)
C39 C40 C35 121(2)
C42 C41 C39 122.4(18)
C41 C42 C43 120.4(18)
C44 C43 C50 119.9(18)
C44 C43 C42 119.9(19)
C50 C43 C42 120.1(18)
C43 C44 C38 121.6(16)
C43 C44 C45 120.6(16)
C38 C44 C45 117.8(14)
C48 C45 C44 119.8(15)
C48 C45 C46 120.5(14)
C44 C45 C46 119.7(14)
C47 C46 C45 123.4(13)
C46 C47 C37 114.6(15)
C46 C47 Os1 113.9(10)
C37 C47 Os1 126.7(13)
C46 C47 Os2 96.9(12)
C37 C47 Os2 119.6(11)
Os1 C47 Os2 74.1(5)
C45 C48 C49 116.6(18)
C50 C49 C48 124(2)
C49 C50 C43 119.1(19)
C56 C51 C52 119.2(15)
C56 C51 P1 118.0(12)
C52 C51 P1 122.4(12)
C51 C52 C53 120.7(17)
C54 C53 C52 117.3(18)
C53 C54 C55 123.7(19)
C54 C55 C56 117.9(18)
C51 C56 C55 120.9(17)
C58 C57 C62 120.4(14)
C58 C57 P1 123.5(11)
C62 C57 P1 116.1(12)
C59 C58 C57 120.4(16)
C60 C59 C58 121.2(18)
C59 C60 C61 119.6(18)
C60 C61 C62 119.5(16)
C57 C62 C61 118.2(16)
C64 C63 C68 118.8(15)
C64 C63 P1 119.1(12)
C68 C63 P1 122.0(12)
C63 C64 C65 120.3(16)
C64 C65 C66 121.1(17)
C67 C66 C65 117.9(18)
C66 C67 C68 122.3(17)
C63 C68 C67 119.6(16)
Cl2S C1S Cl1S 99.4

loop_
_geom_bond_atom_site_label_1
_geom_bond_atom_site_label_2
_geom_bond_distance
Au1 P1 2.324(4)
Au1 Os1 2.7618(10)
Au1 Os2 2.7945(10)
Os1 C11 1.83(2)
Os1 C12 1.90(3)
Os1 C13 1.928(17)
Os1 C47 2.247(17)
Os1 Os2 2.7789(10)
Os1 Os3 2.9313(12)
Os2 C23 1.84(2)
Os2 C22 1.869(16)
Os2 C21 1.902(17)
Os2 C47 2.364(18)
Os2 Os3 2.8897(11)
Os3 C32 1.90(3)
Os3 C33 1.94(2)
Os3 C31 1.98(2)
Os3 C34 2.01(2)
P1 C51 1.822(15)
P1 C63 1.829(15)
P1 C57 1.829(14)
C11 O11 1.18(2)
C12 O12 1.20(2)
C13 O13 1.117(19)
C21 O21 1.123(17)
C22 O22 1.177(18)
C23 O23 1.17(2)
C31 O31 1.092(19)
C32 O32 1.16(3)
C33 O33 1.13(2)
C34 O34 1.10(2)
C35 C40 1.38(3)
C35 C36 1.39(3)
C36 C37 1.39(2)
C37 C38 1.40(2)
C37 C47 1.47(2)
C38 C39 1.42(2)
C38 C44 1.43(2)
C39 C40 1.32(2)
C39 C41 1.47(3)
C41 C42 1.30(2)
C42 C43 1.42(2)
C43 C44 1.38(2)
C43 C50 1.38(3)
C44 C45 1.43(2)
C45 C48 1.37(2)
C45 C46 1.47(2)
C46 C47 1.38(2)
C48 C49 1.43(3)
C49 C50 1.34(3)
C51 C56 1.35(2)
C51 C52 1.39(2)
C52 C53 1.42(2)
C53 C54 1.35(3)
C54 C55 1.36(3)
C55 C56 1.41(2)
C57 C58 1.38(2)
C57 C62 1.38(2)
C58 C59 1.37(2)
C59 C60 1.35(2)
C60 C61 1.40(2)
C61 C62 1.42(2)
C63 C64 1.37(2)
C63 C68 1.38(2)
C64 C65 1.37(2)
C65 C66 1.38(2)
C66 C67 1.35(2)
C67 C68 1.38(2)
C1S Cl2S 1.7445
C1S Cl1S 1.7683
